data_2005559
loop_
_publ_author_name
'Downing, G. A.'
'MacNicol, D. D.'
'Mallinson, P. R.'
'Milligan, P. K.'

_publ_section_title
;
 Octakis(3,5-dimethylphenylthio)naphthalene
;
_journal_issue 11
_journal_name_full 'Acta Crystallographica Section C'
_journal_page_first 2887
_journal_page_last 2889
_journal_paper_doi 10.1107/S0108270196007299
_journal_volume 52
_journal_year 1996
_chemical_formula_sum 'C74 H72 S8'
_chemical_formula_weight 1217.87
_space_group_crystal_system triclinic
_space_group_IT_number 2
_space_group_name_Hall '-P 1'
_space_group_name_H-M_alt 'P -1'
_atom_type_scat_source
;
International Tables for X-ray Crystallography (1974, Vol. IV,
Tables 2.2B and 2.3.1)
;
_cell_angle_alpha 80.993(5)
_cell_angle_beta 87.729(4)
_cell_angle_gamma 74.382(5)
_cell_formula_units_Z 2
_cell_length_a 13.907(1)
_cell_length_b 14.476(1)
_cell_length_c 17.174(1)
_cell_measurement_reflns_used 25
_cell_measurement_temperature 298
_cell_measurement_theta_max 15
_cell_measurement_theta_min 13
_cell_volume 3288.7(4)
_computing_cell_refinement 'CAD-4 EXPRESS'
_computing_data_collection 'CAD-4 EXPRESS (Enraf-Nonius, 1995)'
_computing_data_reduction 'GX (Mallinson & Muir, 1985) in CRYSTAN'
_computing_molecular_graphics CRYSTAN
_computing_publication_material CRYSTAN
_computing_structure_refinement CRYSTAN
_computing_structure_solution CRYSTAN
_diffrn_measurement_device 'Enraf-Nonius CAD-4'
_diffrn_measurement_method \w-2\q
_diffrn_radiation_type MoK\a
_diffrn_radiation_wavelength 0.71069
_diffrn_reflns_av_R_equivalents 0.048
_diffrn_reflns_limit_h_max 2
_diffrn_reflns_limit_h_min -17
_diffrn_reflns_limit_k_max 17
_diffrn_reflns_limit_k_min -18
_diffrn_reflns_limit_l_max 21
_diffrn_reflns_limit_l_min -21
_diffrn_reflns_number 16150
_diffrn_reflns_theta_max 25.4
_diffrn_standards_decay_% 0
_diffrn_standards_interval_time 120
_diffrn_standards_number 3
_exptl_absorpt_coefficient_mu 0.300
_exptl_absorpt_correction_type none
_exptl_crystal_colour red
_exptl_crystal_density_diffrn 1.23
_exptl_crystal_density_method 'not measured'
_exptl_crystal_description plate
_exptl_crystal_size_max 0.5
_exptl_crystal_size_mid 0.3
_exptl_crystal_size_min 0.1
_refine_diff_density_max 0.33
_refine_diff_density_min -0.23
_refine_ls_extinction_method none
_refine_ls_goodness_of_fit_obs 0.67
_refine_ls_hydrogen_treatment noref
_refine_ls_number_parameters 808
_refine_ls_number_reflns 6507
_refine_ls_R_factor_obs 0.042
_refine_ls_shift/esd_max 0.47
_refine_ls_structure_factor_coef F
_refine_ls_weighting_details 'w = 4F^2^/[\s^2^(F^2^) + 0.001F^4^]'
_refine_ls_weighting_scheme calc
_refine_ls_wR_factor_obs 0.063
_reflns_number_observed 6507
_reflns_number_total 10223
_reflns_observed_criterion >3sigma(I)
_cod_data_source_file ab1379.cif
_cod_data_source_block I
_cod_depositor_comments
;
 Updating space group information and adding the symmetry operation list.

 Antanas Vaitkus,
 2018-06-14

The following automatic conversions were performed:

'_refine_ls_weighting_scheme' value 'w = 4F^2^/[\s^2^(F^2^) +
0.001F^4^]' was changed to 'calc'. New tag
'_refine_ls_weighting_details' was created. The value of the new tag
was set to 'w = 4F^2^/[\s^2^(F^2^) + 0.001F^4^]'.

Automatic conversion script
Id: cif_fix_values 3143 2015-03-26 13:38:13Z robertas 
;
_cod_original_cell_volume 3288.7(3)
_cod_database_code 2005559

loop_
_space_group_symop_id
_space_group_symop_operation_xyz
1 x,y,z
2 -x,-y,-z

loop_
_atom_site_aniso_label
_atom_site_aniso_U_11
_atom_site_aniso_U_22
_atom_site_aniso_U_33
_atom_site_aniso_U_12
_atom_site_aniso_U_13
_atom_site_aniso_U_23
C1 0.039(2) 0.030(2) 0.035(2) -0.0100(10) -0.007(2) -0.0060(10)
C2 0.039(2) 0.028(2) 0.044(2) -0.0110(10) -0.007(2) -0.0070(10)
C3 0.041(2) 0.025(2) 0.040(2) -0.0120(10) 0.003(2) -0.0070(10)
C4 0.039(2) 0.026(2) 0.031(2) -0.0100(10) -0.0050(10) -0.0050(10)
C5 0.036(2) 0.031(2) 0.035(2) -0.0110(10) -0.0030(10) -0.0070(10)
C6 0.037(2) 0.033(2) 0.038(2) -0.009(2) -0.003(2) -0.0020(10)
C7 0.046(2) 0.032(2) 0.036(2) -0.007(2) -0.001(2) -0.0010(10)
C8 0.049(2) 0.035(2) 0.031(2) -0.011(2) 0.000(2) -0.0050(10)
C9 0.042(2) 0.023(2) 0.036(2) -0.0110(10) -0.002(2) -0.0040(10)
C10 0.038(2) 0.022(2) 0.033(2) -0.0040(10) -0.0020(10) -0.0040(10)
C11 0.039(2) 0.034(2) 0.043(2) -0.007(2) -0.002(2) -0.005(2)
C12 0.068(3) 0.052(2) 0.046(2) -0.010(2) -0.016(2) -0.003(2)
C13 0.074(3) 0.044(2) 0.059(3) -0.006(2) -0.010(2) 0.004(2)
C14 0.064(3) 0.034(2) 0.077(3) -0.008(2) 0.000(2) -0.004(2)
C15 0.043(2) 0.041(2) 0.056(2) -0.013(2) 0.004(2) -0.013(2)
C16 0.045(2) 0.038(2) 0.043(2) -0.010(2) -0.006(2) -0.002(2)
C17 0.145(6) 0.049(3) 0.088(4) 0.007(3) -0.031(4) 0.015(3)
C18 0.070(3) 0.054(3) 0.075(3) -0.016(2) -0.008(3) -0.025(2)
C21 0.041(2) 0.035(2) 0.039(2) -0.012(2) -0.010(2) -0.0040(10)
C26 0.047(2) 0.042(2) 0.049(2) -0.016(2) -0.004(2) -0.009(2)
C25 0.066(3) 0.045(2) 0.047(2) -0.015(2) -0.002(2) -0.009(2)
C24 0.075(3) 0.047(2) 0.051(2) -0.025(2) -0.008(2) -0.013(2)
C23 0.056(3) 0.056(2) 0.050(2) -0.026(2) -0.012(2) -0.007(2)
C22 0.049(2) 0.052(2) 0.050(2) -0.019(2) -0.005(2) -0.009(2)
C28 0.081(4) 0.066(3) 0.083(3) -0.008(3) 0.005(3) -0.034(3)
C27 0.070(4) 0.087(4) 0.108(4) -0.038(3) -0.018(3) -0.027(3)
C31 0.050(2) 0.034(2) 0.044(2) -0.021(2) -0.007(2) 0.001(2)
C36 0.053(3) 0.039(2) 0.051(2) -0.007(2) -0.008(2) -0.003(2)
C35 0.083(3) 0.041(2) 0.054(3) -0.005(2) -0.007(2) -0.008(2)
C34 0.107(4) 0.036(2) 0.067(3) -0.032(2) -0.023(3) -0.001(2)
C33 0.077(3) 0.044(2) 0.054(2) -0.035(2) -0.017(2) 0.010(2)
C32 0.052(2) 0.046(2) 0.046(2) -0.022(2) -0.001(2) 0.001(2)
C37 0.099(4) 0.085(4) 0.102(4) -0.067(3) -0.033(3) 0.019(3)
C38 0.111(5) 0.062(3) 0.091(4) 0.000(3) 0.008(3) -0.031(3)
C41 0.039(2) 0.045(2) 0.034(2) -0.022(2) 0.001(2) -0.0110(10)
C46 0.048(2) 0.040(2) 0.045(2) -0.015(2) 0.001(2) -0.007(2)
C45 0.051(2) 0.051(2) 0.056(2) -0.023(2) 0.005(2) -0.020(2)
C44 0.047(2) 0.072(3) 0.047(2) -0.021(2) 0.006(2) -0.025(2)
C43 0.049(3) 0.071(3) 0.037(2) -0.028(2) 0.001(2) -0.005(2)
C42 0.041(2) 0.045(2) 0.040(2) -0.019(2) -0.005(2) 0.000(2)
C48 0.088(4) 0.054(3) 0.087(4) -0.012(3) 0.022(3) -0.031(3)
C47 0.089(4) 0.111(4) 0.042(3) -0.008(3) 0.007(3) 0.005(3)
C51 0.037(2) 0.044(2) 0.041(2) -0.015(2) 0.003(2) -0.010(2)
C52 0.046(2) 0.054(2) 0.041(2) -0.023(2) -0.001(2) -0.009(2)
C53 0.055(3) 0.056(2) 0.056(2) -0.028(2) -0.002(2) -0.016(2)
C54 0.060(3) 0.039(2) 0.067(3) -0.024(2) -0.004(2) -0.006(2)
C55 0.055(3) 0.041(2) 0.054(2) -0.008(2) -0.002(2) -0.011(2)
C56 0.048(2) 0.041(2) 0.051(2) -0.013(2) -0.010(2) -0.014(2)
C57 0.091(4) 0.082(3) 0.086(4) -0.054(3) -0.021(3) -0.019(3)
C58 0.087(4) 0.058(3) 0.080(3) -0.021(3) -0.027(3) 0.007(2)
C61 0.034(2) 0.048(2) 0.049(2) -0.009(2) 0.002(2) -0.007(2)
C62 0.042(2) 0.056(2) 0.061(3) -0.019(2) 0.000(2) -0.008(2)
C63 0.039(2) 0.081(3) 0.062(3) -0.018(2) -0.005(2) -0.014(2)
C64 0.062(3) 0.083(3) 0.058(3) -0.017(3) -0.016(2) 0.010(2)
C65 0.048(3) 0.059(3) 0.066(3) -0.011(2) -0.005(2) 0.004(2)
C66 0.040(2) 0.051(2) 0.068(3) -0.019(2) -0.005(2) -0.005(2)
C67 0.071(4) 0.128(5) 0.087(4) -0.040(4) -0.020(3) -0.028(4)
C68 0.088(4) 0.074(4) 0.108(4) -0.031(3) -0.018(3) 0.033(3)
C71 0.053(3) 0.056(2) 0.037(2) -0.017(2) 0.007(2) 0.001(2)
C72 0.071(3) 0.074(3) 0.037(2) -0.021(2) 0.010(2) -0.007(2)
C73 0.079(3) 0.079(3) 0.039(2) -0.039(3) -0.002(2) 0.001(2)
C74 0.076(3) 0.091(4) 0.041(2) -0.025(3) -0.007(2) 0.014(2)
C75 0.080(4) 0.068(3) 0.052(3) -0.007(3) 0.003(2) 0.005(2)
C76 0.078(3) 0.066(3) 0.035(2) -0.012(2) 0.002(2) 0.005(2)
C77 0.157(7) 0.135(5) 0.046(3) -0.053(5) -0.012(3) -0.020(3)
C78 0.149(7) 0.085(4) 0.077(4) 0.033(4) -0.010(4) 0.011(3)
C81 0.049(2) 0.048(2) 0.049(2) -0.016(2) 0.009(2) -0.017(2)
C82 0.072(3) 0.066(3) 0.052(2) -0.025(2) 0.005(2) -0.027(2)
C83 0.076(3) 0.055(3) 0.088(3) -0.021(2) 0.018(3) -0.036(2)
C84 0.084(4) 0.040(2) 0.095(4) -0.014(2) 0.012(3) -0.017(2)
C85 0.065(3) 0.043(2) 0.079(3) -0.013(2) -0.004(2) -0.002(2)
C86 0.061(3) 0.045(2) 0.050(2) -0.015(2) 0.001(2) -0.011(2)
C87 0.150(6) 0.071(4) 0.109(5) -0.037(4) 0.020(4) -0.051(3)
C88 0.099(4) 0.052(3) 0.106(4) -0.002(3) -0.036(4) 0.007(3)
S5 0.0472(6) 0.0463(5) 0.0333(4) -.0234(4) -.0014(4) -.0084(4)
S2 0.0353(5) 0.0458(5) 0.0550(6) -.0109(4) -.0047(4) -.0186(4)
S3 0.0514(6) 0.0472(5) 0.0375(5) -.0270(5) 0.0042(4) -.0094(4)
S4 0.0379(5) 0.0362(5) 0.0323(4) -.0066(4) -.0038(4) -.0018(3)
S1 0.0547(6) 0.0384(5) 0.0396(5) -.0101(4) -.0179(4) -.0047(4)
S6 0.0399(6) 0.0544(6) 0.0466(5) -.0187(5) 0.0017(4) 0.0022(4)
S8 0.0639(7) 0.0465(5) 0.0340(5) -.0106(5) -.0073(5) -.0119(4)
S7 0.0474(6) 0.0690(7) 0.0380(5) -.0031(5) 0.0067(5) -.0034(5)

loop_
_atom_site_label
_atom_site_occupancy
_atom_site_fract_x
_atom_site_fract_y
_atom_site_fract_z
_atom_site_U_iso_or_equiv
_atom_site_thermal_displace_type
C1 1.000 0.1313(3) -0.1751(2) 0.7212(2) 0.036(2) Uij
C2 1.000 0.0804(3) -0.2044(2) 0.7869(2) 0.038(2) Uij
C3 1.000 0.1325(3) -0.2365(2) 0.8604(2) 0.036(2) Uij
C4 1.000 0.2253(3) -0.2213(2) 0.8678(2) 0.033(2) Uij
C5 1.000 0.3658(3) -0.1547(2) 0.8037(2) 0.035(2) Uij
C6 1.000 0.4269(3) -0.1538(2) 0.7385(2) 0.037(2) Uij
C7 1.000 0.3935(3) -0.1667(2) 0.6643(2) 0.040(2) Uij
C8 1.000 0.3007(3) -0.1815(2) 0.6583(2) 0.040(2) Uij
C9 1.000 0.2361(3) -0.1811(2) 0.7249(2) 0.035(2) Uij
C10 1.000 0.2753(3) -0.1848(2) 0.8001(2) 0.032(2) Uij
C11 1.000 0.0493(3) 0.0137(3) 0.6593(2) 0.040(2) Uij
C12 1.000 0.0030(3) 0.0900(3) 0.6027(2) 0.058(2) Uij
C13 1.000 -0.0100(4) 0.1852(3) 0.6136(3) 0.062(2) Uij
C14 1.000 0.0249(3) 0.2031(3) 0.6829(3) 0.061(2) Uij
C15 1.000 0.0677(3) 0.1286(3) 0.7415(2) 0.048(2) Uij
C16 1.000 0.0812(3) 0.0334(3) 0.7292(2) 0.044(2) Uij
C17 1.000 -0.0582(5) 0.2672(4) 0.5503(3) 0.101(4) Uij
C18 1.000 0.0996(4) 0.1494(3) 0.8184(3) 0.067(3) Uij
C21 1.000 -0.0569(3) -0.2869(2) 0.7267(2) 0.039(2) Uij
C26 1.000 0.0208(3) -0.3425(3) 0.6874(2) 0.047(2) Uij
C25 1.000 0.0045(3) -0.4137(3) 0.6476(2) 0.054(2) Uij
C24 1.000 -0.0909(3) -0.4257(3) 0.6470(2) 0.058(2) Uij
C23 1.000 -0.1696(3) -0.3708(3) 0.6846(2) 0.055(2) Uij
C22 1.000 -0.1524(3) -0.3006(3) 0.7250(2) 0.051(2) Uij
C28 1.000 0.0893(4) -0.4774(4) 0.6080(3) 0.079(3) Uij
C27 1.000 -0.2741(4) -0.3826(4) 0.6827(3) 0.089(4) Uij
C31 1.000 0.0642(3) -0.3951(2) 0.9047(2) 0.043(2) Uij
C36 1.000 0.1472(3) -0.4544(3) 0.8721(2) 0.050(2) Uij
C35 1.000 0.1377(4) -0.5351(3) 0.8427(3) 0.062(2) Uij
C34 1.000 0.0458(4) -0.5559(3) 0.8485(3) 0.071(3) Uij
C33 1.000 -0.0365(3) -0.4983(3) 0.8798(2) 0.059(2) Uij
C32 1.000 -0.0265(3) -0.4172(3) 0.9089(2) 0.049(2) Uij
C37 1.000 -0.1366(5) -0.5203(4) 0.8812(3) 0.096(4) Uij
C38 1.000 0.2269(5) -0.5975(4) 0.8053(3) 0.092(4) Uij
C41 1.000 0.2396(3) -0.2230(3) 1.0328(2) 0.040(2) Uij
C46 1.000 0.1811(3) -0.1274(3) 1.0261(2) 0.045(2) Uij
C45 1.000 0.1390(3) -0.0909(3) 1.0932(2) 0.053(2) Uij
C44 1.000 0.1586(3) -0.1490(3) 1.1653(2) 0.056(2) Uij
C43 1.000 0.2159(3) -0.2444(3) 1.1731(2) 0.053(2) Uij
C42 1.000 0.2562(3) -0.2813(3) 1.1057(2) 0.043(2) Uij
C48 1.000 0.0735(4) 0.0115(3) 1.0878(3) 0.079(3) Uij
C47 1.000 0.2322(4) -0.3068(4) 1.2531(3) 0.087(3) Uij
C51 1.000 0.3994(3) 0.0116(3) 0.8412(2) 0.041(2) Uij
C52 1.000 0.4596(3) 0.0503(3) 0.8816(2) 0.048(2) Uij
C53 1.000 0.4717(3) 0.1419(3) 0.8546(2) 0.056(2) Uij
C54 1.000 0.4230(3) 0.1926(3) 0.7859(3) 0.056(2) Uij
C55 1.000 0.3643(3) 0.1549(3) 0.7439(2) 0.052(2) Uij
C56 1.000 0.3511(3) 0.0645(3) 0.7735(2) 0.047(2) Uij
C57 1.000 0.5385(4) 0.1839(4) 0.8982(3) 0.086(3) Uij
C58 1.000 0.3158(4) 0.2105(3) 0.6669(3) 0.078(3) Uij
C61 1.000 0.5954(3) -0.2023(3) 0.8328(2) 0.045(2) Uij
C62 1.000 0.6552(3) -0.1630(3) 0.8745(3) 0.054(2) Uij
C63 1.000 0.6995(3) -0.2134(3) 0.9451(3) 0.063(3) Uij
C64 1.000 0.6829(4) -0.3016(4) 0.9736(3) 0.071(3) Uij
C65 1.000 0.6227(3) -0.3415(3) 0.9334(3) 0.060(2) Uij
C66 1.000 0.5818(3) -0.2922(3) 0.8624(3) 0.054(2) Uij
C67 1.000 0.7638(4) -0.1716(5) 0.9913(3) 0.097(4) Uij
C68 1.000 0.6011(5) -0.4367(4) 0.9678(4) 0.094(4) Uij
C71 1.000 0.3948(3) -0.0834(3) 0.5084(2) 0.051(2) Uij
C72 1.000 0.3936(4) -0.1113(3) 0.4351(2) 0.063(3) Uij
C73 1.000 0.3323(4) -0.0523(3) 0.3758(2) 0.067(3) Uij
C74 1.000 0.2718(4) 0.0345(4) 0.3914(3) 0.073(3) Uij
C75 1.000 0.2724(4) 0.0655(3) 0.4633(3) 0.071(3) Uij
C76 1.000 0.3357(4) 0.0049(3) 0.5222(2) 0.064(3) Uij
C77 1.000 0.3284(6) -0.0824(5) 0.2963(3) 0.115(5) Uij
C78 1.000 0.2054(6) 0.1621(4) 0.4775(3) 0.115(4) Uij
C81 1.000 0.3391(3) -0.3550(3) 0.6046(2) 0.049(2) Uij
C82 1.000 0.3412(4) -0.4162(3) 0.5490(3) 0.064(3) Uij
C83 1.000 0.3907(4) -0.5143(3) 0.5651(3) 0.074(3) Uij
C84 1.000 0.4381(4) -0.5493(3) 0.6358(3) 0.075(3) Uij
C85 1.000 0.4384(4) -0.4908(3) 0.6917(3) 0.064(3) Uij
C86 1.000 0.3875(3) -0.3938(3) 0.6760(2) 0.053(2) Uij
C87 1.000 0.3913(6) -0.5792(4) 0.5041(4) 0.111(4) Uij
C88 1.000 0.4916(5) -0.5300(3) 0.7696(4) 0.091(3) Uij
S5 1.000 0.38222(9) -0.10203(8) 0.88725(6) 0.0426(5) Uij
S2 1.000 -0.04873(7) -0.19651(7) 0.78285(6) 0.0462(5) Uij
S3 1.000 0.07705(8) -0.29190(7) 0.94327(5) 0.0455(5) Uij
S4 1.000 0.30245(7) -0.27436(6) 0.95162(5) 0.0372(4) Uij
S1 1.000 0.06528(8) -0.10493(7) 0.63543(5) 0.0458(5) Uij
S6 1.000 0.54801(8) -0.13616(7) 0.74032(6) 0.0486(5) Uij
S8 1.000 0.26950(8) -0.23192(7) 0.57747(5) 0.0499(5) Uij
S7 1.000 0.47566(8) -0.16222(8) 0.58292(6) 0.0550(6) Uij
H12 1.000 -0.02126 0.07341 0.56439 0.06(1) Uiso
H14 1.000 0.01731 0.27183 0.69608 0.07(1) Uiso
H16 1.000 0.11209 -0.01600 0.76797 0.037(9) Uiso
H17A 1.000 -0.08348 0.25430 0.50201 0.17(3) Uiso
H17B 1.000 -0.01078 0.30230 0.53511 0.16(2) Uiso
H17C 1.000 -0.11538 0.30730 0.57381 0.13(2) Uiso
H18A 1.000 0.12907 0.09740 0.85979 0.09(2) Uiso
H18B 1.000 0.04037 0.18780 0.84119 0.12(2) Uiso
H18C 1.000 0.14597 0.18720 0.80599 0.14(2) Uiso
H26 1.000 0.07892 -0.33686 0.68766 0.037(9) Uiso
H24 1.000 -0.10281 -0.47418 0.61938 0.06(1) Uiso
H22 1.000 -0.19802 -0.26735 0.75110 0.06(1) Uiso
H28A 1.000 0.15521 -0.46906 0.60887 0.13(2) Uiso
H28B 1.000 0.07111 -0.47026 0.55367 0.17(3) Uiso
H28C 1.000 0.09381 -0.54316 0.63227 0.17(3) Uiso
H27A 1.000 -0.32839 -0.34336 0.70845 0.33(5) Uiso
H27B 1.000 -0.26949 -0.44856 0.70335 0.14(2) Uiso
H27C 1.000 -0.29199 -0.37096 0.62735 0.16(3) Uiso
H36 1.000 0.21565 -0.43995 0.87391 0.06(1) Uiso
H34 1.000 0.03853 -0.60395 0.82983 0.05(1) Uiso
H32 1.000 -0.08380 -0.38079 0.93552 0.05(1) Uiso
H37A 1.000 -0.14292 -0.57717 0.86141 0.20(3) Uiso
H37B 1.000 -0.18162 -0.46566 0.85251 0.15(2) Uiso
H37C 1.000 -0.15682 -0.52767 0.93581 0.17(3) Uiso
H38A 1.000 0.29152 -0.58290 0.80249 0.19(3) Uiso
H38B 1.000 0.20902 -0.59840 0.75269 0.21(4) Uiso
H38C 1.000 0.23852 -0.66160 0.83499 0.19(3) Uiso
H46 1.000 0.17230 -0.08663 0.97466 0.05(1) Uiso
H44 1.000 0.13110 -0.12290 1.21183 0.05(1) Uiso
H42 1.000 0.29204 -0.34677 1.10802 0.05(1) Uiso
H48A 1.000 0.04463 0.03763 1.13326 0.23(4) Uiso
H48B 1.000 0.01923 0.01643 1.05256 0.19(3) Uiso
H48C 1.000 0.11343 0.05283 1.06276 0.17(3) Uiso
H47A 1.000 0.20426 -0.28175 1.29940 0.19(3) Uiso
H47B 1.000 0.30286 -0.33085 1.26059 0.16(3) Uiso
H47C 1.000 0.20556 -0.36185 1.24930 0.18(3) Uiso
H52 1.000 0.49345 0.01313 0.92862 0.035(9) Uiso
H54 1.000 0.42763 0.25254 0.76157 0.06(1) Uiso
H56 1.000 0.31794 0.04506 0.74042 0.05(1) Uiso
H57A 1.000 0.54598 0.24775 0.87993 0.18(3) Uiso
H57B 1.000 0.60278 0.13975 0.89983 0.14(2) Uiso
H57C 1.000 0.51268 0.18535 0.95153 0.15(2) Uiso
H58A 1.000 0.31979 0.27509 0.66370 0.13(2) Uiso
H58B 1.000 0.24919 0.21358 0.67440 0.08(1) Uiso
H58C 1.000 0.35779 0.16608 0.61890 0.16(3) Uiso
H62 1.000 0.66336 -0.09815 0.84914 0.06(1) Uiso
H64 1.000 0.69994 -0.33397 1.02802 0.05(1) Uiso
H66 1.000 0.53861 -0.31801 0.84042 0.06(1) Uiso
H67A 1.000 0.79496 -0.20593 1.03956 0.15(2) Uiso
H67B 1.000 0.72316 -0.11023 1.00126 0.16(3) Uiso
H67C 1.000 0.81756 -0.16073 0.95596 0.21(3) Uiso
H68A 1.000 0.62930 -0.47126 1.01723 0.20(3) Uiso
H68B 1.000 0.62280 -0.47996 0.92943 0.20(3) Uiso
H68C 1.000 0.52960 -0.42426 0.97303 0.25(4) Uiso
H72 1.000 0.43485 -0.16204 0.42717 0.06(1) Uiso
H74 1.000 0.22744 0.07592 0.35086 0.08(1) Uiso
H76 1.000 0.34283 0.01592 0.57144 0.07(1) Uiso
H77A 1.000 0.28461 -0.04155 0.25522 0.13(2) Uiso
H77B 1.000 0.30721 -0.14235 0.30622 0.22(3) Uiso
H77C 1.000 0.39391 -0.09615 0.27612 0.14(2) Uiso
H78A 1.000 0.16119 0.20343 0.43675 0.21(3) Uiso
H78B 1.000 0.24659 0.19793 0.49305 0.16(3) Uiso
H78C 1.000 0.16229 0.14743 0.52075 0.21(3) Uiso
H82 1.000 0.30705 -0.39095 0.50388 0.037(9) Uiso
H84 1.000 0.46321 -0.61073 0.64169 0.08(1) Uiso
H86 1.000 0.38596 -0.35228 0.71491 0.08(1) Uiso
H87A 1.000 0.42422 -0.64781 0.51538 0.18(3) Uiso
H87B 1.000 0.42092 -0.55341 0.45828 0.12(2) Uiso
H87C 1.000 0.32222 -0.57521 0.49258 0.17(3) Uiso
H88A 1.000 0.52512 -0.59784 0.78097 0.12(2) Uiso
H88B 1.000 0.44062 -0.51744 0.81057 0.20(3) Uiso
H88C 1.000 0.53772 -0.49384 0.77417 0.18(3) Uiso

loop_
_geom_angle_atom_site_label_1
_geom_angle_atom_site_label_2
_geom_angle_atom_site_label_3
_geom_angle
_geom_angle_publ_flag
C2 C1 C9 121.2(4) no
C2 C1 S1 120.6(3) no
C9 C1 S1 116.8(3) no
C1 C2 C3 118.6(4) no
C1 C2 S2 121.5(3) no
C3 C2 S2 119.8(3) no
C2 C3 C4 119.7(4) no
C2 C3 S3 120.6(3) no
C4 C3 S3 119.7(3) no
C3 C4 C10 120.6(3) no
C3 C4 S4 122.3(3) no
C10 C4 S4 115.0(3) no
C6 C5 C10 119.5(3) no
C6 C5 S5 122.6(3) no
C10 C5 S5 117.1(3) no
C5 C6 C7 120.2(4) no
C5 C6 S6 123.4(3) no
C7 C6 S6 116.3(3) no
C6 C7 C8 119.8(4) no
C6 C7 S7 117.4(3) no
C8 C7 S7 122.8(3) no
C7 C8 C9 120.6(4) no
C7 C8 S8 121.2(3) no
C9 C8 S8 116.3(3) no
C1 C9 C8 124.6(4) no
C1 C9 C10 116.5(3) no
C8 C9 C10 118.9(4) no
C4 C10 C5 124.2(3) no
C4 C10 C9 118.2(4) no
C5 C10 C9 117.5(3) no
C12 C11 C16 119.2(4) no
C12 C11 S1 116.2(3) no
C16 C11 S1 124.7(3) no
C11 C12 C13 121.2(4) no
C12 C13 C14 118.5(4) no
C12 C13 C17 120.3(5) no
C14 C13 C17 121.1(4) no
C13 C14 C15 121.5(4) no
C14 C15 C16 119.1(4) no
C14 C15 C18 120.8(4) no
C16 C15 C18 120.0(4) no
C11 C16 C15 120.4(4) no
C26 C21 C22 120.1(4) no
C26 C21 S2 126.1(3) no
C22 C21 S2 113.8(3) no
C21 C26 C25 120.1(4) no
C26 C25 C24 118.5(4) no
C26 C25 C28 120.5(5) no
C24 C25 C28 121.0(4) no
C25 C24 C23 122.6(4) no
C24 C23 C22 118.5(4) no
C24 C23 C27 122.6(4) no
C22 C23 C27 118.9(4) no
C21 C22 C23 120.2(4) no
C36 C31 C32 120.7(4) no
C36 C31 S3 119.3(3) no
C32 C31 S3 120.0(3) no
C31 C36 C35 119.5(4) no
C36 C35 C34 118.5(5) no
C36 C35 C38 119.4(5) no
C34 C35 C38 122.2(5) no
C35 C34 C33 122.8(4) no
C34 C33 C32 118.4(5) no
C34 C33 C37 121.3(5) no
C32 C33 C37 120.3(4) no
C31 C32 C33 120.2(4) no
C46 C41 C42 120.6(4) no
C46 C41 S4 122.9(3) no
C42 C41 S4 116.4(3) no
C41 C46 C45 119.4(4) no
C46 C45 C44 119.1(4) no
C46 C45 C48 120.6(4) no
C44 C45 C48 120.2(4) no
C45 C44 C43 122.4(4) no
C44 C43 C42 118.3(4) no
C44 C43 C47 120.6(4) no
C42 C43 C47 121.1(4) no
C41 C42 C43 120.1(4) no
C52 C51 C56 119.7(4) no
C52 C51 S5 115.7(3) no
C56 C51 S5 124.4(3) no
C51 C52 C53 120.7(4) no
C52 C53 C54 118.1(4) no
C52 C53 C57 120.7(4) no
C54 C53 C57 121.2(4) no
C53 C54 C55 122.3(4) no
C54 C55 C56 118.3(4) no
C54 C55 C58 120.9(4) no
C56 C55 C58 120.8(4) no
C51 C56 C55 120.9(4) no
C62 C61 C66 119.3(4) no
C62 C61 S6 117.2(3) no
C66 C61 S6 123.4(4) no
C61 C62 C63 120.3(4) no
C62 C63 C64 118.9(5) no
C62 C63 C67 121.1(5) no
C64 C63 C67 120.0(5) no
C63 C64 C65 121.7(5) no
C64 C65 C66 118.8(5) no
C64 C65 C68 120.9(5) no
C66 C65 C68 120.3(5) no
C61 C66 C65 120.9(4) no
C72 C71 C76 119.9(4) no
C72 C71 S7 119.1(4) no
C76 C71 S7 121.0(3) no
C71 C72 C73 120.9(5) no
C72 C73 C74 118.4(4) no
C72 C73 C77 121.6(5) no
C74 C73 C77 120.0(5) no
C73 C74 C75 122.3(5) no
C74 C75 C76 118.4(5) no
C74 C75 C78 120.4(5) no
C76 C75 C78 121.2(5) no
C71 C76 C75 120.2(4) no
C82 C81 C86 118.8(4) no
C82 C81 S8 115.8(4) no
C86 C81 S8 125.4(3) no
C81 C82 C83 120.6(5) no
C82 C83 C84 118.8(5) no
C82 C83 C87 119.5(5) no
C84 C83 C87 121.7(5) no
C83 C84 C85 122.2(5) no
C84 C85 C86 118.8(5) no
C84 C85 C88 121.8(5) no
C86 C85 C88 119.4(4) no
C81 C86 C85 120.9(4) no
C5 S5 C51 101.0(2) no
C2 S2 C21 105.1(2) no
C3 S3 C31 99.1(2) no
C4 S4 C41 106.7(2) no
C1 S1 C11 99.5(2) no
C6 S6 C61 102.7(2) no
C8 S8 C81 99.5(2) no
C7 S7 C71 101.9(2) no
C11 C12 H12 114.5(5) no
C13 C12 H12 123.9(5) no
C13 C14 H14 123.6(5) no
C15 C14 H14 114.9(5) no
C11 C16 H16 121.0(4) no
C15 C16 H16 118.6(4) no
C13 C17 H17A 120.8(5) no
C13 C17 H17B 106.7(6) no
C13 C17 H17C 107.0(6) no
H17A C17 H17B 106.9(6) no
H17A C17 H17C 105.1(7) no
H17B C17 H17C 110.2(5) no
C15 C18 H18A 121.0(4) no
C15 C18 H18B 106.6(5) no
C15 C18 H18C 107.0(5) no
H18A C18 H18B 105.6(5) no
H18A C18 H18C 107.0(5) no
H18B C18 H18C 109.2(5) no
C21 C26 H26 122.7(4) no
C25 C26 H26 117.1(5) no
C25 C24 H24 119.0(5) no
C23 C24 H24 118.4(5) no
C21 C22 H22 118.1(4) no
C23 C22 H22 121.6(5) no
C25 C28 H28A 120.6(5) no
C25 C28 H28B 107.1(5) no
C25 C28 H28C 106.4(5) no
H28A C28 H28B 107.0(6) no
H28A C28 H28C 106.6(6) no
H28B C28 H28C 108.8(5) no
C23 C27 H27A 121.8(6) no
C23 C27 H27B 106.3(5) no
C23 C27 H27C 105.4(5) no
H27A C27 H27B 107.6(6) no
H27A C27 H27C 106.2(6) no
H27B C27 H27C 109.1(6) no
C31 C36 H36 119.4(4) no
C35 C36 H36 121.0(4) no
C35 C34 H34 119.5(5) no
C33 C34 H34 117.6(6) no
C31 C32 H32 122.4(4) no
C33 C32 H32 117.2(5) no
C33 C37 H37A 119.9(6) no
C33 C37 H37B 107.1(5) no
C33 C37 H37C 106.4(5) no
H37A C37 H37B 107.7(6) no
H37A C37 H37C 105.9(6) no
H37B C37 H37C 109.5(6) no
C35 C38 H38A 121.4(5) no
C35 C38 H38B 107.4(6) no
C35 C38 H38C 106.2(6) no
H38A C38 H38B 106.4(6) no
H38A C38 H38C 105.5(6) no
H38B C38 H38C 109.7(6) no
C41 C46 H46 119.5(4) no
C45 C46 H46 121.1(4) no
C45 C44 H44 118.9(5) no
C43 C44 H44 118.7(4) no
C41 C42 H42 118.8(4) no
C43 C42 H42 121.0(4) no
C45 C48 H48A 121.6(5) no
C45 C48 H48B 106.5(5) no
C45 C48 H48C 106.0(5) no
H48A C48 H48B 107.0(6) no
H48A C48 H48C 107.1(5) no
H48B C48 H48C 108.1(5) no
C43 C47 H47A 121.2(6) no
C43 C47 H47B 106.7(5) no
C43 C47 H47C 105.9(5) no
H47A C47 H47B 108.0(5) no
H47A C47 H47C 106.5(6) no
H47B C47 H47C 108.0(6) no
C51 C52 H52 119.5(4) no
C53 C52 H52 119.8(4) no
C53 C54 H54 125.6(5) no
C55 C54 H54 112.1(5) no
C51 C56 H56 127.6(4) no
C55 C56 H56 110.8(4) no
C53 C57 H57A 120.6(5) no
C53 C57 H57B 106.4(5) no
C53 C57 H57C 106.7(5) no
H57A C57 H57B 107.8(6) no
H57A C57 H57C 105.8(5) no
H57B C57 H57C 109.2(6) no
C55 C58 H58A 107.4(5) no
C55 C58 H58B 103.8(5) no
C55 C58 H58C 104.5(4) no
H58A C58 H58B 105.2(5) no
H58A C58 H58C 117.3(6) no
H58B C58 H58C 117.4(5) no
C61 C62 H62 115.2(4) no
C63 C62 H62 124.4(5) no
C63 C64 H64 122.4(5) no
C65 C64 H64 114.7(5) no
C61 C66 H66 122.6(5) no
C65 C66 H66 115.9(5) no
C63 C67 H67A 121.7(6) no
C63 C67 H67B 106.3(5) no
C63 C67 H67C 106.0(5) no
H67A C67 H67B 107.9(6) no
H67A C67 H67C 106.1(6) no
H67B C67 H67C 108.4(7) no
C65 C68 H68A 120.6(6) no
C65 C68 H68B 106.8(6) no
C65 C68 H68C 107.2(5) no
H68A C68 H68B 106.8(6) no
H68A C68 H68C 106.8(6) no
H68B C68 H68C 108.3(6) no
C71 C72 H72 117.3(5) no
C73 C72 H72 121.5(5) no
C73 C74 H74 119.2(5) no
C75 C74 H74 118.5(5) no
C71 C76 H76 112.4(5) no
C75 C76 H76 127.4(5) no
C73 C77 H77A 121.5(7) no
C73 C77 H77B 105.7(5) no
C73 C77 H77C 107.3(6) no
H77A C77 H77B 105.0(7) no
H77A C77 H77C 107.8(6) no
H77B C77 H77C 109.0(7) no
C75 C78 H78A 120.9(6) no
C75 C78 H78B 107.1(7) no
C75 C78 H78C 105.5(6) no
H78A C78 H78B 107.8(6) no
H78A C78 H78C 105.4(8) no
H78B C78 H78C 109.8(6) no
C81 C82 H82 117.9(5) no
C83 C82 H82 121.4(5) no
C83 C84 H84 112.2(6) no
C85 C84 H84 125.5(6) no
C81 C86 H86 119.4(4) no
C85 C86 H86 119.7(5) no
C83 C87 H87A 120.0(6) no
C83 C87 H87B 106.7(6) no
C83 C87 H87C 107.7(6) no
H87A C87 H87B 107.6(7) no
H87A C87 H87C 105.4(7) no
H87B C87 H87C 109.1(7) no
C85 C88 H88A 119.1(6) no
C85 C88 H88B 106.3(5) no
C85 C88 H88C 107.5(5) no
H88A C88 H88B 105.8(6) no
H88A C88 H88C 109.0(6) no
H88B C88 H88C 108.8(6) no

loop_
_geom_bond_atom_site_label_1
_geom_bond_atom_site_label_2
_geom_bond_distance
_geom_bond_publ_flag
C1 C2 1.380(5) yes
C1 C9 1.439(5) yes
C1 S1 1.783(4) yes
C2 C3 1.429(5) yes
C2 S2 1.772(4) yes
C3 C4 1.380(5) yes
C3 S3 1.776(4) yes
C4 C10 1.433(5) yes
C4 S4 1.774(4) yes
C5 C6 1.378(5) yes
C5 C10 1.445(5) yes
C5 S5 1.777(4) yes
C6 C7 1.431(5) yes
C6 S6 1.772(4) yes
C7 C8 1.375(6) yes
C7 S7 1.774(4) yes
C8 C9 1.426(5) yes
C8 S8 1.783(4) yes
C9 C10 1.411(5) yes
C11 C12 1.382(6) no
C11 C16 1.392(5) no
C11 S1 1.781(4) yes
C12 C13 1.383(6) no
C13 C14 1.388(7) no
C13 C17 1.504(8) no
C14 C15 1.376(6) no
C15 C16 1.389(6) no
C15 C18 1.507(7) no
C21 C26 1.383(6) no
C21 C22 1.396(6) no
C21 S2 1.773(4) yes
C26 C25 1.393(6) no
C25 C24 1.385(7) no
C25 C28 1.501(7) no
C24 C23 1.371(7) no
C23 C22 1.391(6) no
C23 C27 1.511(7) no
C31 C36 1.396(6) no
C31 C32 1.379(6) no
C31 S3 1.780(4) yes
C36 C35 1.383(6) no
C35 C34 1.386(8) no
C35 C38 1.511(8) no
C34 C33 1.368(7) no
C33 C32 1.387(6) no
C33 C37 1.508(8) no
C41 C46 1.394(6) no
C41 C42 1.386(5) no
C41 S4 1.771(4) yes
C46 C45 1.386(6) no
C45 C44 1.375(6) no
C45 C48 1.508(7) no
C44 C43 1.384(7) no
C43 C42 1.386(6) no
C43 C47 1.511(7) no
C51 C52 1.385(6) no
C51 C56 1.376(6) no
C51 S5 1.782(4) yes
C52 C53 1.387(6) no
C53 C54 1.383(6) no
C53 C57 1.515(7) no
C54 C55 1.377(6) no
C55 C56 1.385(6) no
C55 C58 1.516(7) no
C61 C62 1.399(6) no
C61 C66 1.381(6) no
C61 S6 1.773(4) yes
C62 C63 1.386(7) no
C63 C64 1.370(7) no
C63 C67 1.514(8) no
C64 C65 1.393(7) no
C65 C66 1.373(7) no
C65 C68 1.514(8) no
C71 C72 1.382(6) no
C71 C76 1.371(7) no
C71 S7 1.781(5) yes
C72 C73 1.378(7) no
C73 C74 1.370(8) no
C73 C77 1.506(7) no
C74 C75 1.378(7) no
C75 C76 1.395(7) no
C75 C78 1.507(9) no
C81 C82 1.396(6) no
C81 C86 1.386(6) no
C81 S8 1.782(5) yes
C82 C83 1.390(7) no
C83 C84 1.362(8) no
C83 C87 1.511(8) no
C84 C85 1.377(7) no
C85 C86 1.381(6) no
C85 C88 1.508(8) no
C12 H12 0.846(5) no
C14 H14 1.032(4) no
C16 H16 0.920(4) no
C17 H17A 0.977(6) no
C17 H17B 0.942(7) no
C17 H17C 0.965(7) no
C18 H18A 0.964(5) no
C18 H18B 0.968(5) no
C18 H18C 0.951(5) no
C26 H26 0.835(4) no
C24 H24 0.959(5) no
C22 H22 0.846(5) no
C28 H28A 0.957(6) no
C28 H28B 0.959(6) no
C28 H28C 0.964(6) no
C27 H27A 0.954(6) no
C27 H27B 0.951(6) no
C27 H27C 0.969(6) no
C36 H36 1.030(5) no
C34 H34 0.841(5) no
C32 H32 0.971(5) no
C37 H37A 0.964(6) no
C37 H37B 0.946(6) no
C37 H37C 0.967(6) no
C38 H38A 0.974(7) no
C38 H38B 0.950(6) no
C38 H38C 0.961(6) no
C46 H46 0.975(4) no
C44 H44 0.960(5) no
C42 H42 0.940(4) no
C48 H48A 0.948(6) no
C48 H48B 0.967(6) no
C48 H48C 0.964(6) no
C47 H47A 0.951(6) no
C47 H47B 0.956(6) no
C47 H47C 0.977(6) no
C52 H52 0.960(4) no
C54 H54 0.920(4) no
C56 H56 0.870(4) no
C57 H57A 0.960(6) no
C57 H57B 0.947(6) no
C57 H57C 0.971(6) no
C58 H58A 0.945(5) no
C58 H58B 0.921(6) no
C58 H58C 1.165(6) no
C62 H62 1.005(5) no
C64 H64 0.985(5) no
C66 H66 0.909(4) no
C67 H67A 0.952(6) no
C67 H67B 0.953(7) no
C67 H67C 0.975(6) no
C68 H68A 0.956(6) no
C68 H68B 0.963(6) no
C68 H68C 0.965(7) no
C72 H72 0.827(5) no
C74 H74 0.964(5) no
C76 H76 0.899(4) no
C77 H77A 0.963(7) no
C77 H77B 0.977(8) no
C77 H77C 0.943(8) no
C78 H78A 0.964(7) no
C78 H78B 0.940(7) no
C78 H78C 0.970(7) no
C82 H82 0.898(5) no
C84 H84 0.855(5) no
C86 H86 0.961(4) no
C87 H87A 0.967(6) no
C87 H87B 0.945(7) no
C87 H87C 0.973(8) no
C88 H88A 0.960(5) no
C88 H88B 0.981(7) no
C88 H88C 0.942(6) no

loop_
_geom_torsion_atom_site_label_1
_geom_torsion_atom_site_label_2
_geom_torsion_atom_site_label_3
_geom_torsion_atom_site_label_4
_geom_torsion
_geom_torsion_publ_flag
C9 C1 C2 C3 3.3(4) yes
C2 C1 C9 C8 159.8(6) yes
C2 C1 C9 C10 -21.6(4) yes
C9 C1 C2 S2 179.7(5) no
S1 C1 C2 C3 -163.1(5) no
C2 C1 S1 C11 88.6(4) no
S1 C1 C2 S2 13.3(2) no
S1 C1 C9 C8 -33.3(3) no
S1 C1 C9 C10 145.3(4) no
C9 C1 S1 C11 -78.3(3) no
C1 C2 C3 C4 11.7(4) yes
C1 C2 C3 S3 -170.5(5) no
C1 C2 S2 C21 70.7(3) no
S2 C2 C3 C4 -164.7(5) no
C3 C2 S2 C21 -113.0(4) no
S2 C2 C3 S3 13.0(2) no
C2 C3 C4 C10 -7.9(4) yes
C2 C3 C4 S4 -170.4(5) no
C2 C3 S3 C31 61.8(3) no
S3 C3 C4 C10 174.3(5) no
C4 C3 S3 C31 -120.4(4) no
S3 C3 C4 S4 11.8(2) no
C3 C4 C10 C5 171.5(5) yes
C3 C4 C10 C9 -10.9(4) yes
C3 C4 S4 C41 -65.3(3) no
S4 C4 C10 C5 -24.8(3) no
S4 C4 C10 C9 152.8(4) no
C10 C4 S4 C41 131.2(3) no
C6 C5 C10 C4 157.1(5) yes
C10 C5 C6 C7 10.3(4) yes
C6 C5 C10 C9 -20.5(4) yes
C10 C5 C6 S6 -170.2(5) no
S5 C5 C6 C7 -159.2(5) no
C6 C5 S5 C51 45.9(4) no
S5 C5 C6 S6 20.3(3) no
S5 C5 C10 C4 -32.9(3) no
S5 C5 C10 C9 149.5(4) no
C10 C5 S5 C51 -123.8(3) no
C5 C6 C7 C8 -1.0(4) yes
C5 C6 C7 S7 178.8(5) no
C5 C6 S6 C61 38.8(4) no
S6 C6 C7 C8 179.5(5) no
C7 C6 S6 C61 -141.6(4) no
S6 C6 C7 S7 -0.7(2) no
C6 C7 C8 C9 2.0(4) yes
C6 C7 C8 S8 -161.7(5) no
C6 C7 S7 C71 -132.9(4) no
S7 C7 C8 C9 -177.8(5) no
C8 C7 S7 C71 46.9(4) no
S7 C7 C8 S8 18.5(3) no
C7 C8 C9 C1 166.0(6) yes
C7 C8 C9 C10 -12.5(4) yes
C7 C8 S8 C81 73.8(4) no
S8 C8 C9 C1 -29.6(3) no
S8 C8 C9 C10 151.9(5) no
C9 C8 S8 C81 -90.5(3) no
C1 C9 C10 C4 25.0(3) yes
C1 C9 C10 C5 -157.3(5) yes
C8 C9 C10 C4 -156.3(5) yes
C8 C9 C10 C5 21.4(4) yes
